data_7709067
loop_
_publ_author_name
'Verpekin, Victor V.'
'Chudin, Oleg S.'
'Vasiliev, Alexander D.'
'Kondrasenko, Alexander A.'
'Shor, Aleksey M.'
'Burmakina, Galina V.'
'Zimonin, Dmitry V.'
'Maksimov, Nikolai G.'
'Rubaylo, Anatoly I.'

_publ_section_title
;
 Trinuclear ReFePt clusters with a \m<sub>3</sub>-phenylvinylidene ligand:
 synthetic approaches, rearrangement of vinylidene, and redox-induced
 transformations.
;
_journal_issue 1
_journal_name_full 'Dalton transactions (Cambridge, England : 2003)'
_journal_page_first 324
_journal_page_last 339
_journal_paper_doi 10.1039/d1dt03750a
_journal_volume 51
_journal_year 2021
_chemical_formula_moiety 'C25 H26 Fe O9 P Pt Re'
_chemical_formula_sum 'C25 H26 Fe O9 P Pt Re'
_chemical_formula_weight 938.57
_chemical_name_systematic
'(1,1,2,2,2,3-hexacarbonyl)-(1-?5-cyclopentadienyl)-?3-[1,2-?1,?1,3-?2-(phenyl)ethenylidene]-(tri-ethyl phosphite-3\kP)--rhenium--iron--platinum(Fe--Re, Fe--Pt)'
_space_group_crystal_system triclinic
_space_group_IT_number 2
_space_group_name_Hall '-P 1'
_space_group_name_H-M_alt 'P -1'
_atom_sites_solution_hydrogens geom
_atom_sites_solution_primary direct
_atom_sites_solution_secondary difmap
_audit_creation_method SHELXL-2014/7
_audit_update_record
;
2021-07-01 deposited with the CCDC.	2021-12-06 downloaded from the CCDC.
;
_cell_angle_alpha 84.4370(10)
_cell_angle_beta 83.0240(10)
_cell_angle_gamma 74.7760(10)
_cell_formula_units_Z 2
_cell_length_a 9.4887(3)
_cell_length_b 9.8037(3)
_cell_length_c 16.3209(5)
_cell_measurement_reflns_used 4918
_cell_measurement_temperature 296(2)
_cell_measurement_theta_max 27.784
_cell_measurement_theta_min 2.424
_cell_volume 1450.76(8)
_computing_cell_refinement 'Bruker SAINT'
_computing_data_collection 'Bruker PHOTON 2'
_computing_data_reduction 'Bruker SAINT'
_computing_molecular_graphics 'Bruker SHELXTL'
_computing_publication_material 'Bruker SHELXTL'
_computing_structure_refinement 'SHELXL (Sheldrick 2015)'
_computing_structure_solution 'SHELXT (Sheldrick 2015)'
_diffrn_ambient_temperature 296(2)
_diffrn_measured_fraction_theta_full 0.999
_diffrn_measured_fraction_theta_max 0.997
_diffrn_measurement_device_type 'Bruker PHOTON-II CCD'
_diffrn_measurement_method '\f and \w scans'
_diffrn_radiation_type MoK\a
_diffrn_radiation_wavelength 0.71073
_diffrn_reflns_av_R_equivalents 0.0704
_diffrn_reflns_av_unetI/netI 0.0746
_diffrn_reflns_Laue_measured_fraction_full 0.999
_diffrn_reflns_Laue_measured_fraction_max 0.997
_diffrn_reflns_limit_h_max 12
_diffrn_reflns_limit_h_min -12
_diffrn_reflns_limit_k_max 13
_diffrn_reflns_limit_k_min -13
_diffrn_reflns_limit_l_max 21
_diffrn_reflns_limit_l_min -21
_diffrn_reflns_number 18439
_diffrn_reflns_point_group_measured_fraction_full 0.999
_diffrn_reflns_point_group_measured_fraction_max 0.997
_diffrn_reflns_theta_full 25.242
_diffrn_reflns_theta_max 28.339
_diffrn_reflns_theta_min 1.260
_exptl_absorpt_coefficient_mu 9.567
_exptl_absorpt_correction_T_max 0.7457
_exptl_absorpt_correction_T_min 0.3876
_exptl_absorpt_correction_type multi-scan
_exptl_absorpt_process_details
;
 Krause, L., Herbst-Irmer, R., Sheldrick G.M. & Stalke D.,
 J. Appl. Cryst. 48 (2015) 3-10.
;
_exptl_crystal_colour dark-red
_exptl_crystal_density_diffrn 2.149
_exptl_crystal_density_meas ?
_exptl_crystal_description plate
_exptl_crystal_F_000 884
_exptl_crystal_recrystallization_method 'Re-crystallisation from solvent: hexane and hexane:diethyl ether mixture'
_exptl_crystal_size_max 0.380
_exptl_crystal_size_mid 0.260
_exptl_crystal_size_min 0.060
_refine_diff_density_max 1.343
_refine_diff_density_min -1.136
_refine_diff_density_rms 0.163
_refine_ls_extinction_coef 0.0034(3)
_refine_ls_extinction_expression Fc^*^=kFc[1+0.001xFc^2^\l^3^/sin(2\q)]^-1/4^
_refine_ls_extinction_method 'SHELXL-2014/7 (Sheldrick 2014)'
_refine_ls_goodness_of_fit_ref 0.954
_refine_ls_hydrogen_treatment mixed
_refine_ls_matrix_type full
_refine_ls_number_parameters 348
_refine_ls_number_reflns 7237
_refine_ls_number_restraints 0
_refine_ls_restrained_S_all 0.954
_refine_ls_R_factor_all 0.0625
_refine_ls_R_factor_gt 0.0441
_refine_ls_shift/su_max 0.001
_refine_ls_shift/su_mean 0.000
_refine_ls_structure_factor_coef Fsqd
_refine_ls_weighting_details 'w=1/[\s^2^(Fo^2^)+(0.0502P)^2^+0.4853P] where P=(Fo^2^+2Fc^2^)/3'
_refine_ls_weighting_scheme calc
_refine_ls_wR_factor_gt 0.1026
_refine_ls_wR_factor_ref 0.1130
_reflns_Friedel_coverage 0.000
_reflns_number_gt 5448
_reflns_number_total 7237
_reflns_threshold_expression 'I > 2\s(I)'
_cod_data_source_file d1dt03750a2.cif
_cod_data_source_block Chud-2_a
_cod_depositor_comments
;
The following automatic conversions were performed:

data item '_exptl_crystal_density_meas' value 'none' was changed to
'?' -- the value is perceived as not measured.

Automatic conversion script
Id: cif_fix_values 7556 2019-12-06 15:28:31Z antanas 

 Adding full bibliography for 7709067--7709068.cif.
;
_cod_database_code 7709067
_shelx_shelxl_version_number 2014/7
_shelx_space_group_comment
;
The symmetry employed for this shelxl refinement is uniquely defined
by the following loop, which should always be used as a source of
symmetry information in preference to the above space-group names.
They are only intended as comments.
;
_shelx_estimated_absorpt_t_min 0.122
_shelx_estimated_absorpt_t_max 0.598

loop_
_space_group_symop_operation_xyz
'x, y, z'
'-x, -y, -z'

loop_
_atom_site_label
_atom_site_type_symbol
_atom_site_fract_x
_atom_site_fract_y
_atom_site_fract_z
_atom_site_U_iso_or_equiv
_atom_site_adp_type
_atom_site_occupancy
_atom_site_site_symmetry_order
_atom_site_calc_flag
_atom_site_refinement_flags_posn
_atom_site_refinement_flags_adp
_atom_site_refinement_flags_occupancy
_atom_site_disorder_assembly
_atom_site_disorder_group
Pt Pt 0.73309(3) 0.51223(3) 0.26345(2) 0.04166(11) Uani 1 1 d . . . . .
Re Re 0.79844(4) 0.13230(3) 0.33885(2) 0.04872(11) Uani 1 1 d . . . . .
Fe Fe 0.79113(11) 0.38188(12) 0.40962(6) 0.0460(3) Uani 1 1 d . . . . .
P P 0.6461(2) 0.6490(2) 0.15160(13) 0.0484(5) Uani 1 1 d . . . . .
O3 O 0.9354(7) 0.1775(7) 0.1639(4) 0.0745(18) Uani 1 1 d . . . . .
O4 O 1.1025(8) 0.0973(8) 0.3947(5) 0.097(3) Uani 1 1 d . . . . .
O5 O 0.7396(11) 0.2526(10) 0.5742(5) 0.112(3) Uani 1 1 d . . . . .
O6 O 1.0850(7) 0.4126(11) 0.4313(5) 0.121(4) Uani 1 1 d . . . . .
O7 O 0.6097(8) 0.6527(8) 0.4637(5) 0.094(2) Uani 1 1 d . . . . .
O8 O 1.0090(8) 0.6099(8) 0.2547(7) 0.113(3) Uani 1 1 d . . . . .
O9 O 0.4783(7) 0.7274(7) 0.1521(4) 0.0696(17) Uani 1 1 d . . . . .
O10 O 0.7320(7) 0.7706(6) 0.1338(4) 0.0700(17) Uani 1 1 d . . . . .
O11 O 0.6580(6) 0.5812(6) 0.0664(3) 0.0576(14) Uani 1 1 d . . . . .
C1 C 0.6687(8) 0.3381(8) 0.3400(4) 0.0403(15) Uani 1 1 d . . . . .
C2 C 0.5461(7) 0.4224(8) 0.3009(5) 0.0440(16) Uani 1 1 d . . . . .
H2 H 0.4758 0.4807 0.3407 0.036(17) Uiso 1 1 calc R . . . .
C3 C 0.8831(9) 0.1652(8) 0.2299(5) 0.0532(19) Uani 1 1 d . . . . .
C4 C 0.9847(11) 0.1242(10) 0.3754(6) 0.068(2) Uani 1 1 d . . . . .
C5 C 0.7615(10) 0.3020(10) 0.5089(6) 0.067(2) Uani 1 1 d . . . . .
C6 C 0.9748(10) 0.4021(11) 0.4200(6) 0.071(3) Uani 1 1 d . . . . .
C7 C 0.6796(9) 0.5472(10) 0.4420(6) 0.060(2) Uani 1 1 d . . . . .
C8 C 0.9100(10) 0.5693(9) 0.2595(7) 0.065(2) Uani 1 1 d . . . . .
C9 C 0.6159(14) 0.0257(11) 0.3202(8) 0.084(3) Uani 1 1 d . . . . .
H9 H 0.5586 0.0569 0.2764 0.101 Uiso 1 1 calc R U . . .
C10 C 0.5846(13) 0.0731(11) 0.4000(9) 0.087(3) Uani 1 1 d . . . . .
H10 H 0.5010 0.1414 0.4179 0.104 Uiso 1 1 calc R U . . .
C11 C 0.6923(18) 0.0060(16) 0.4473(8) 0.106(5) Uani 1 1 d . . . . .
H11 H 0.6969 0.0193 0.5025 0.127 Uiso 1 1 calc R U . . .
C12 C 0.8006(15) -0.0920(12) 0.3947(10) 0.108(5) Uani 1 1 d . . . . .
H12 H 0.8880 -0.1531 0.4095 0.130 Uiso 1 1 calc R U . . .
C13 C 0.7464(15) -0.0749(11) 0.3187(7) 0.090(4) Uani 1 1 d . . . . .
H13 H 0.7922 -0.1247 0.2730 0.107 Uiso 1 1 calc R U . . .
C14 C 0.4694(8) 0.3646(8) 0.2451(5) 0.0458(16) Uani 1 1 d . . . . .
C15 C 0.3265(9) 0.3556(11) 0.2708(6) 0.071(3) Uani 1 1 d . . . . .
H15 H 0.2789 0.3945 0.3196 0.086 Uiso 1 1 calc R U . . .
C16 C 0.2554(11) 0.2897(13) 0.2247(7) 0.083(3) Uani 1 1 d . . . . .
H16 H 0.1624 0.2793 0.2444 0.100 Uiso 1 1 calc R U . . .
C17 C 0.3205(12) 0.2385(10) 0.1494(7) 0.076(3) Uani 1 1 d . . . . .
H17 H 0.2708 0.1957 0.1180 0.091 Uiso 1 1 calc R U . . .
C18 C 0.4579(10) 0.2515(9) 0.1218(5) 0.062(2) Uani 1 1 d . . . . .
H18 H 0.5021 0.2198 0.0707 0.074 Uiso 1 1 calc R U . . .
C19 C 0.5314(8) 0.3125(8) 0.1705(5) 0.0485(17) Uani 1 1 d . . . . .
H19 H 0.6264 0.3183 0.1519 0.058 Uiso 1 1 calc R U . . .
C20 C 0.4010(11) 0.7878(16) 0.2251(8) 0.114(5) Uani 1 1 d D . . . .
H20A H 0.4082 0.7156 0.2705 0.136 Uiso 1 1 calc R U . . .
H20B H 0.4436 0.8610 0.2394 0.136 Uiso 1 1 calc R U . . .
C21 C 0.2421(10) 0.8507(15) 0.2110(8) 0.109(4) Uani 1 1 d D . . . .
H21A H 0.2014 0.9284 0.2455 0.164 Uiso 1 1 calc R U . . .
H21B H 0.1885 0.7797 0.2246 0.164 Uiso 1 1 calc R U . . .
H21C H 0.2353 0.8840 0.1540 0.164 Uiso 1 1 calc R U . . .
C22 C 0.6862(12) 0.8841(10) 0.0697(7) 0.090(3) Uani 1 1 d D . . . .
H22A H 0.6580 0.8468 0.0231 0.108 Uiso 1 1 calc R U . . .
H22B H 0.6033 0.9568 0.0916 0.108 Uiso 1 1 calc R U . . .
C23 C 0.8171(14) 0.9447(15) 0.0433(9) 0.127(5) Uani 1 1 d D . . . .
H23A H 0.7865 1.0328 0.0113 0.190 Uiso 1 1 calc R U . . .
H23B H 0.8898 0.8791 0.0105 0.190 Uiso 1 1 calc R U . . .
H23C H 0.8580 0.9605 0.0915 0.190 Uiso 1 1 calc R U . . .
C24 C 0.7968(11) 0.4985(10) 0.0326(6) 0.076(3) Uani 1 1 d D . . . .
H24A H 0.8491 0.4408 0.0765 0.091 Uiso 1 1 calc R U . . .
H24B H 0.8558 0.5604 0.0058 0.091 Uiso 1 1 calc R U . . .
C25 C 0.7717(13) 0.4042(11) -0.0298(6) 0.092(4) Uani 1 1 d D . . . .
H25A H 0.8646 0.3509 -0.0542 0.138 Uiso 1 1 calc R U . . .
H25B H 0.7176 0.4618 -0.0723 0.138 Uiso 1 1 calc R U . . .
H25C H 0.7171 0.3403 -0.0024 0.138 Uiso 1 1 calc R U . . .

loop_
_atom_site_aniso_label
_atom_site_aniso_U_11
_atom_site_aniso_U_22
_atom_site_aniso_U_33
_atom_site_aniso_U_23
_atom_site_aniso_U_13
_atom_site_aniso_U_12
Pt 0.04388(17) 0.04124(16) 0.04116(17) -0.00703(11) -0.00072(12) -0.01316(12)
Re 0.0623(2) 0.04614(18) 0.03905(18) -0.00147(13) -0.01128(14) -0.01391(14)
Fe 0.0452(5) 0.0613(6) 0.0342(5) -0.0134(5) -0.0034(4) -0.0150(5)
P 0.0580(11) 0.0434(10) 0.0433(11) -0.0046(8) -0.0032(9) -0.0121(9)
O3 0.086(4) 0.084(4) 0.047(4) -0.012(3) 0.007(3) -0.013(4)
O4 0.077(5) 0.092(5) 0.121(7) -0.008(5) -0.050(5) 0.000(4)
O5 0.154(8) 0.133(7) 0.038(4) 0.003(4) -0.006(5) -0.021(6)
O6 0.049(4) 0.223(10) 0.112(7) -0.106(7) 0.007(4) -0.045(5)
O7 0.093(5) 0.080(5) 0.101(6) -0.051(4) -0.001(4) 0.006(4)
O8 0.063(4) 0.081(5) 0.204(10) 0.020(5) -0.024(5) -0.040(4)
O9 0.066(4) 0.083(4) 0.048(4) -0.012(3) -0.007(3) 0.006(3)
O10 0.104(5) 0.048(3) 0.069(4) 0.008(3) -0.016(4) -0.037(3)
O11 0.067(3) 0.057(3) 0.045(3) -0.005(3) -0.002(3) -0.009(3)
C1 0.048(4) 0.052(4) 0.026(3) -0.002(3) -0.007(3) -0.021(3)
C2 0.039(4) 0.053(4) 0.043(4) -0.011(3) 0.000(3) -0.016(3)
C3 0.056(5) 0.053(4) 0.052(5) -0.005(4) -0.009(4) -0.013(4)
C4 0.083(7) 0.064(5) 0.054(6) -0.007(4) -0.021(5) -0.007(5)
C5 0.069(6) 0.081(6) 0.046(5) -0.014(5) -0.002(4) -0.009(5)
C6 0.065(5) 0.108(7) 0.046(5) -0.042(5) 0.004(4) -0.026(5)
C7 0.057(5) 0.070(5) 0.058(5) -0.017(4) 0.000(4) -0.024(4)
C8 0.055(5) 0.051(5) 0.090(7) 0.006(4) -0.008(5) -0.020(4)
C9 0.122(9) 0.062(6) 0.086(8) 0.025(6) -0.050(7) -0.049(6)
C10 0.091(8) 0.070(6) 0.113(10) 0.010(7) -0.004(7) -0.052(6)
C11 0.170(14) 0.119(10) 0.064(7) 0.034(7) -0.037(8) -0.102(11)
C12 0.123(10) 0.056(6) 0.145(13) 0.046(7) -0.059(10) -0.020(6)
C13 0.153(11) 0.059(6) 0.076(7) 0.012(5) -0.031(8) -0.059(7)
C14 0.039(4) 0.054(4) 0.046(4) 0.000(3) -0.004(3) -0.015(3)
C15 0.051(5) 0.100(7) 0.069(6) -0.025(5) 0.001(4) -0.028(5)
C16 0.062(6) 0.127(9) 0.081(8) -0.010(7) -0.010(5) -0.056(6)
C17 0.086(7) 0.074(6) 0.084(8) -0.005(5) -0.033(6) -0.037(6)
C18 0.079(6) 0.062(5) 0.050(5) -0.009(4) -0.018(4) -0.024(5)
C19 0.047(4) 0.058(4) 0.044(4) -0.002(3) -0.009(3) -0.019(3)
C20 0.089(8) 0.138(11) 0.087(9) -0.036(8) -0.015(7) 0.031(8)
C21 0.080(8) 0.143(12) 0.091(9) -0.021(9) 0.016(7) -0.010(8)
C22 0.140(10) 0.057(5) 0.077(8) 0.021(5) -0.023(7) -0.035(6)
C23 0.181(15) 0.114(10) 0.099(11) 0.028(8) -0.016(10) -0.075(11)
C24 0.091(7) 0.066(6) 0.061(6) -0.006(5) 0.004(5) -0.009(5)
C25 0.129(10) 0.071(6) 0.058(6) -0.024(5) 0.010(6) 0.002(6)

loop_
_atom_type_symbol
_atom_type_description
_atom_type_scat_dispersion_real
_atom_type_scat_dispersion_imag
_atom_type_scat_source
C C 0.0033 0.0016 'International Tables Vol C Tables 4.2.6.8 and 6.1.1.4'
H H 0.0000 0.0000 'International Tables Vol C Tables 4.2.6.8 and 6.1.1.4'
O O 0.0106 0.0060 'International Tables Vol C Tables 4.2.6.8 and 6.1.1.4'
Fe Fe 0.3463 0.8444 'International Tables Vol C Tables 4.2.6.8 and 6.1.1.4'
Re Re -1.0185 7.2310 'International Tables Vol C Tables 4.2.6.8 and 6.1.1.4'
Pt Pt -1.7033 8.3905 'International Tables Vol C Tables 4.2.6.8 and 6.1.1.4'
P P 0.1023 0.0942 'International Tables Vol C Tables 4.2.6.8 and 6.1.1.4'

loop_
_geom_angle_atom_site_label_1
_geom_angle_atom_site_label_2
_geom_angle_atom_site_label_3
_geom_angle
_geom_angle_site_symmetry_1
_geom_angle_site_symmetry_3
_geom_angle_publ_flag
C8 Pt C2 164.5(4) . . ?
C8 Pt C1 128.2(3) . . ?
C2 Pt C1 37.9(3) . . ?
C8 Pt P 97.0(3) . . ?
C2 Pt P 98.2(2) . . ?
C1 Pt P 133.87(18) . . ?
C8 Pt Fe 87.8(3) . . ?
C2 Pt Fe 76.7(2) . . ?
C1 Pt Fe 44.35(17) . . ?
P Pt Fe 169.28(6) . . ?
C3 Re C4 87.2(4) . . ?
C3 Re C1 91.9(3) . . ?
C4 Re C1 109.7(3) . . ?
C3 Re C13 97.0(4) . . ?
C4 Re C13 118.3(4) . . ?
C1 Re C13 131.5(4) . . ?
C3 Re C12 121.7(5) . . ?
C4 Re C12 92.6(4) . . ?
C1 Re C12 140.9(4) . . ?
C13 Re C12 35.1(4) . . ?
C3 Re C9 103.8(4) . . ?
C4 Re C9 150.9(4) . . ?
C1 Re C9 97.0(4) . . ?
C13 Re C9 34.7(4) . . ?
C12 Re C9 58.6(4) . . ?
C3 Re C10 136.6(4) . . ?
C4 Re C10 134.7(5) . . ?
C1 Re C10 84.1(3) . . ?
C13 Re C10 57.5(4) . . ?
C12 Re C10 58.2(5) . . ?
C9 Re C10 35.0(4) . . ?
C3 Re C11 155.8(4) . . ?
C4 Re C11 102.4(5) . . ?
C1 Re C11 105.3(5) . . ?
C13 Re C11 58.9(5) . . ?
C12 Re C11 36.8(5) . . ?
C9 Re C11 58.0(4) . . ?
C10 Re C11 33.5(4) . . ?
C3 Re Fe 101.7(2) . . ?
C4 Re Fe 69.3(3) . . ?
C1 Re Fe 42.20(18) . . ?
C13 Re Fe 160.3(3) . . ?
C12 Re Fe 132.4(4) . . ?
C9 Re Fe 132.1(3) . . ?
C10 Re Fe 103.7(3) . . ?
C11 Re Fe 102.5(4) . . ?
C5 Fe C7 90.5(4) . . ?
C5 Fe C6 96.9(5) . . ?
C7 Fe C6 101.0(4) . . ?
C5 Fe C1 109.2(4) . . ?
C7 Fe C1 99.9(4) . . ?
C6 Fe C1 146.2(3) . . ?
C5 Fe Pt 159.3(3) . . ?
C7 Fe Pt 80.6(3) . . ?
C6 Fe Pt 103.1(3) . . ?
C1 Fe Pt 54.9(2) . . ?
C5 Fe Re 90.6(3) . . ?
C7 Fe Re 145.8(3) . . ?
C6 Fe Re 112.8(3) . . ?
C1 Fe Re 48.0(2) . . ?
Pt Fe Re 86.52(3) . . ?
O9 P O11 95.4(3) . . ?
O9 P O10 105.7(4) . . ?
O11 P O10 105.8(3) . . ?
O9 P Pt 120.7(3) . . ?
O11 P Pt 120.1(2) . . ?
O10 P Pt 107.4(3) . . ?
C20 O9 P 119.4(6) . . ?
C22 O10 P 119.1(6) . . ?
C24 O11 P 119.6(5) . . ?
C2 C1 Fe 132.3(5) . . ?
C2 C1 Re 137.7(5) . . ?
Fe C1 Re 89.8(3) . . ?
C2 C1 Pt 70.6(4) . . ?
Fe C1 Pt 80.8(2) . . ?
Re C1 Pt 121.8(3) . . ?
C1 C2 C14 122.5(6) . . ?
C1 C2 Pt 71.5(4) . . ?
C14 C2 Pt 125.4(5) . . ?
C1 C2 H2 110.7 . . ?
C14 C2 H2 110.7 . . ?
Pt C2 H2 110.7 . . ?
O3 C3 Re 176.4(7) . . ?
O4 C4 Re 169.3(8) . . ?
O5 C5 Fe 178.4(10) . . ?
O6 C6 Fe 175.8(9) . . ?
O7 C7 Fe 178.9(9) . . ?
O8 C8 Pt 175.7(9) . . ?
C13 C9 C10 107.1(10) . . ?
C13 C9 Re 71.3(6) . . ?
C10 C9 Re 73.7(6) . . ?
C13 C9 H9 126.5 . . ?
C10 C9 H9 126.5 . . ?
Re C9 H9 120.3 . . ?
C11 C10 C9 110.5(12) . . ?
C11 C10 Re 73.4(7) . . ?
C9 C10 Re 71.3(6) . . ?
C11 C10 H10 124.8 . . ?
C9 C10 H10 124.8 . . ?
Re C10 H10 122.1 . . ?
C10 C11 C12 106.4(12) . . ?
C10 C11 Re 73.2(6) . . ?
C12 C11 Re 69.8(6) . . ?
C10 C11 H11 126.8 . . ?
C12 C11 H11 126.8 . . ?
Re C11 H11 122.0 . . ?
C13 C12 C11 105.8(11) . . ?
C13 C12 Re 71.7(6) . . ?
C11 C12 Re 73.4(6) . . ?
C13 C12 H12 127.1 . . ?
C11 C12 H12 127.1 . . ?
Re C12 H12 119.9 . . ?
C9 C13 C12 110.2(12) . . ?
C9 C13 Re 74.0(6) . . ?
C12 C13 Re 73.2(6) . . ?
C9 C13 H13 124.9 . . ?
C12 C13 H13 124.9 . . ?
Re C13 H13 119.6 . . ?
C19 C14 C15 117.3(7) . . ?
C19 C14 C2 124.3(6) . . ?
C15 C14 C2 118.4(7) . . ?
C16 C15 C14 120.6(9) . . ?
C16 C15 H15 119.7 . . ?
C14 C15 H15 119.7 . . ?
C15 C16 C17 120.9(8) . . ?
C15 C16 H16 119.6 . . ?
C17 C16 H16 119.6 . . ?
C18 C17 C16 119.2(8) . . ?
C18 C17 H17 120.4 . . ?
C16 C17 H17 120.4 . . ?
C17 C18 C19 119.5(9) . . ?
C17 C18 H18 120.3 . . ?
C19 C18 H18 120.3 . . ?
C14 C19 C18 122.5(7) . . ?
C14 C19 H19 118.8 . . ?
C18 C19 H19 118.8 . . ?
C21 C20 O9 109.3(9) . . ?
C21 C20 H20A 109.8 . . ?
O9 C20 H20A 109.8 . . ?
C21 C20 H20B 109.8 . . ?
O9 C20 H20B 109.8 . . ?
H20A C20 H20B 108.3 . . ?
C20 C21 H21A 109.5 . . ?
C20 C21 H21B 109.5 . . ?
H21A C21 H21B 109.5 . . ?
C20 C21 H21C 109.5 . . ?
H21A C21 H21C 109.5 . . ?
H21B C21 H21C 109.5 . . ?
C23 C22 O10 106.4(9) . . ?
C23 C22 H22A 110.5 . . ?
O10 C22 H22A 110.5 . . ?
C23 C22 H22B 110.5 . . ?
O10 C22 H22B 110.5 . . ?
H22A C22 H22B 108.6 . . ?
C22 C23 H23A 109.5 . . ?
C22 C23 H23B 109.5 . . ?
H23A C23 H23B 109.5 . . ?
C22 C23 H23C 109.5 . . ?
H23A C23 H23C 109.5 . . ?
H23B C23 H23C 109.5 . . ?
O11 C24 C25 109.1(8) . . ?
O11 C24 H24A 109.9 . . ?
C25 C24 H24A 109.9 . . ?
O11 C24 H24B 109.9 . . ?
C25 C24 H24B 109.9 . . ?
H24A C24 H24B 108.3 . . ?
C24 C25 H25A 109.5 . . ?
C24 C25 H25B 109.5 . . ?
H25A C25 H25B 109.5 . . ?
C24 C25 H25C 109.5 . . ?
H25A C25 H25C 109.5 . . ?
H25B C25 H25C 109.5 . . ?

loop_
_geom_bond_atom_site_label_1
_geom_bond_atom_site_label_2
_geom_bond_distance
_geom_bond_site_symmetry_2
_geom_bond_publ_flag
Pt C8 1.896(9) . ?
Pt C2 2.179(7) . ?
Pt C1 2.190(7) . ?
Pt P 2.263(2) . ?
Pt Fe 2.6431(12) . ?
Re C3 1.895(9) . ?
Re C4 1.913(10) . ?
Re C1 2.070(7) . ?
Re C13 2.274(9) . ?
Re C12 2.293(10) . ?
Re C9 2.307(10) . ?
Re C10 2.338(10) . ?
Re C11 2.340(11) . ?
Re Fe 2.7866(11) . ?
Fe C5 1.754(10) . ?
Fe C7 1.776(9) . ?
Fe C6 1.834(9) . ?
Fe C1 1.872(7) . ?
P O9 1.576(6) . ?
P O11 1.578(6) . ?
P O10 1.599(6) . ?
O3 C3 1.138(9) . ?
O4 C4 1.154(11) . ?
O5 C5 1.146(11) . ?
O6 C6 1.116(10) . ?
O7 C7 1.136(10) . ?
O8 C8 1.104(10) . ?
O9 C20 1.416(13) . ?
O10 C22 1.467(11) . ?
O11 C24 1.430(10) . ?
C1 C2 1.419(10) . ?
C2 C14 1.469(10) . ?
C2 H2 0.9800 . ?
C9 C13 1.365(16) . ?
C9 C10 1.396(16) . ?
C9 H9 0.9300 . ?
C10 C11 1.347(17) . ?
C10 H10 0.9300 . ?
C11 C12 1.464(19) . ?
C11 H11 0.9300 . ?
C12 C13 1.379(16) . ?
C12 H12 0.9300 . ?
C13 H13 0.9300 . ?
C14 C19 1.370(10) . ?
C14 C15 1.392(10) . ?
C15 C16 1.373(12) . ?
C15 H15 0.9300 . ?
C16 C17 1.384(14) . ?
C16 H16 0.9300 . ?
C17 C18 1.362(13) . ?
C17 H17 0.9300 . ?
C18 C19 1.386(10) . ?
C18 H18 0.9300 . ?
C19 H19 0.9300 . ?
C20 C21 1.508(5) . ?
C20 H20A 0.9700 . ?
C20 H20B 0.9700 . ?
C21 H21A 0.9600 . ?
C21 H21B 0.9600 . ?
C21 H21C 0.9600 . ?
C22 C23 1.512(5) . ?
C22 H22A 0.9700 . ?
C22 H22B 0.9700 . ?
C23 H23A 0.9600 . ?
C23 H23B 0.9600 . ?
C23 H23C 0.9600 . ?
C24 C25 1.518(5) . ?
C24 H24A 0.9700 . ?
C24 H24B 0.9700 . ?
C25 H25A 0.9600 . ?
C25 H25B 0.9600 . ?
C25 H25C 0.9600 . ?
